data_2015845
loop_
_publ_author_name
'Lotter, A. N. C.'
'Fernandes, M. A.'
'Otterlo, W. A. L. van'
'Koning, C. B. de'

_publ_section_title
;
 1-Benzyl-3,3-dichloro-1<i>H</i>-indol-2(3<i>H</i>)-one
;
_journal_coeditor_code DN3029
_journal_issue 3
_journal_name_full 'Acta Crystallographica Section C'
_journal_page_first o157
_journal_page_last o159
_journal_paper_doi 10.1107/S0108270107002028
_journal_volume 63
_journal_year 2007
_chemical_formula_iupac 'C15 H11 Cl2 N O'
_chemical_formula_moiety 'C15 H11 Cl2 N O'
_chemical_formula_sum 'C15 H11 Cl2 N O'
_chemical_formula_weight 292.15
_chemical_name_systematic
;
1-Benzyl-3,3-dichloro-1H-indol-2(3H)-one
;
_space_group_IT_number 14
_symmetry_cell_setting monoclinic
_symmetry_space_group_name_Hall '-P 2ybc'
_symmetry_space_group_name_H-M 'P 1 21/c 1'
_atom_sites_solution_hydrogens geom
_atom_sites_solution_primary direct
_atom_sites_solution_secondary difmap
_audit_creation_method SHELXL-97
_cell_angle_alpha 90.00
_cell_angle_beta 107.244(2)
_cell_angle_gamma 90.00
_cell_formula_units_Z 4
_cell_length_a 10.4847(13)
_cell_length_b 14.4641(18)
_cell_length_c 9.2203(11)
_cell_measurement_reflns_used 918
_cell_measurement_temperature 173(2)
_cell_measurement_theta_max 28.08
_cell_measurement_theta_min 2.47
_cell_volume 1335.4(3)
_computing_cell_refinement 'SAINT-Plus (Bruker, 1999)'
_computing_data_collection 'SMART-NT (Bruker, 1998)'
_computing_data_reduction SAINT-Plus
_computing_molecular_graphics
;
ORTEP-3 (Farrugia, 1997) and SCHAKAL99 (Keller, 1999)
;
_computing_publication_material
;
PLATON (Spek, 2003) and SHELXTL (Bruker, 1999b)
;
_computing_structure_refinement SHELXTL
_computing_structure_solution 'SHELXTL (Bruker, 1999)'
_diffrn_ambient_temperature 173(2)
_diffrn_measured_fraction_theta_full 0.995
_diffrn_measured_fraction_theta_max 0.995
_diffrn_measurement_device_type 'Bruker SMART CCD area-detector'
_diffrn_measurement_method '\f and \w'
_diffrn_radiation_monochromator graphite
_diffrn_radiation_source 'fine-focus sealed tube'
_diffrn_radiation_type MoK\a
_diffrn_radiation_wavelength 0.71073
_diffrn_reflns_av_R_equivalents 0.0280
_diffrn_reflns_av_sigmaI/netI 0.0251
_diffrn_reflns_limit_h_max 11
_diffrn_reflns_limit_h_min -13
_diffrn_reflns_limit_k_max 17
_diffrn_reflns_limit_k_min -19
_diffrn_reflns_limit_l_max 12
_diffrn_reflns_limit_l_min -11
_diffrn_reflns_number 8835
_diffrn_reflns_theta_full 28.00
_diffrn_reflns_theta_max 28.00
_diffrn_reflns_theta_min 2.03
_exptl_absorpt_coefficient_mu 0.475
_exptl_absorpt_correction_type none
_exptl_crystal_colour colourless
_exptl_crystal_density_diffrn 1.453
_exptl_crystal_density_method 'not measured'
_exptl_crystal_description irregular
_exptl_crystal_F_000 600
_exptl_crystal_size_max 0.48
_exptl_crystal_size_mid 0.30
_exptl_crystal_size_min 0.26
_refine_diff_density_max 0.334
_refine_diff_density_min -0.350
_refine_ls_extinction_method none
_refine_ls_goodness_of_fit_ref 1.047
_refine_ls_hydrogen_treatment constr
_refine_ls_matrix_type full
_refine_ls_number_parameters 172
_refine_ls_number_reflns 3213
_refine_ls_number_restraints 0
_refine_ls_restrained_S_all 1.047
_refine_ls_R_factor_all 0.0424
_refine_ls_R_factor_gt 0.0319
_refine_ls_shift/su_max 0.001
_refine_ls_shift/su_mean 0.000
_refine_ls_structure_factor_coef Fsqd
_refine_ls_weighting_details 'calc w=1/[\s^2^(Fo^2^)+(0.0453P)^2^+0.2606P] where P=(Fo^2^+2Fc^2^)/3'
_refine_ls_weighting_scheme calc
_refine_ls_wR_factor_gt 0.0832
_refine_ls_wR_factor_ref 0.0881
_reflns_number_gt 2603
_reflns_number_total 3213
_reflns_threshold_expression I>2\s(I)
_cod_data_source_file dn3029.cif
_cod_data_source_block I
_cod_original_sg_symbol_H-M 'P 21/c'
_cod_database_code 2015845
_cod_database_fobs_code 2015845

loop_
_symmetry_equiv_pos_as_xyz
'x, y, z'
'-x, y+1/2, -z+1/2'
'-x, -y, -z'
'x, -y-1/2, z-1/2'

loop_
_atom_site_type_symbol
_atom_site_label
_atom_site_fract_x
_atom_site_fract_y
_atom_site_fract_z
_atom_site_U_iso_or_equiv
_atom_site_adp_type
_atom_site_calc_flag
_atom_site_refinement_flags
_atom_site_occupancy
C C1 0.81611(13) 0.08784(10) 0.34296(15) 0.0290(3) Uani d . 1
C C2 0.70179(13) 0.07206(9) 0.41592(15) 0.0277(3) Uani d . 1
C C3 0.65767(13) 0.16757(9) 0.44019(15) 0.0255(3) Uani d . 1
C C4 0.55791(14) 0.19881(10) 0.49812(16) 0.0317(3) Uani d . 1
H H4 0.5008 0.1566 0.5278 0.038 Uiso calc R 1
C C5 0.54361(15) 0.29423(11) 0.51175(17) 0.0353(3) Uani d . 1
H H5 0.4755 0.3175 0.5505 0.042 Uiso calc R 1
C C6 0.62796(14) 0.35510(10) 0.46923(16) 0.0332(3) Uani d . 1
H H6 0.6171 0.4196 0.4806 0.040 Uiso calc R 1
C C7 0.72862(14) 0.32418(9) 0.41007(15) 0.0287(3) Uani d . 1
H H7 0.7857 0.3663 0.3804 0.034 Uiso calc R 1
C C8 0.74163(12) 0.22953(9) 0.39654(14) 0.0242(3) Uani d . 1
C C9 0.93948(14) 0.22510(11) 0.29027(16) 0.0307(3) Uani d . 1
H H9A 0.8999 0.2752 0.2176 0.037 Uiso calc R 1
H H9B 0.9785 0.1789 0.2365 0.037 Uiso calc R 1
C C10 1.04906(13) 0.26494(9) 0.42161(15) 0.0258(3) Uani d . 1
C C11 1.08127(15) 0.35817(10) 0.42543(18) 0.0348(3) Uani d . 1
H H11 1.0333 0.3979 0.3458 0.042 Uiso calc R 1
C C12 1.18380(16) 0.39374(11) 0.5457(2) 0.0432(4) Uani d . 1
H H12 1.2049 0.4577 0.5485 0.052 Uiso calc R 1
C C13 1.25468(15) 0.33616(12) 0.66092(19) 0.0413(4) Uani d . 1
H H13 1.3248 0.3605 0.7425 0.050 Uiso calc R 1
C C14 1.22367(14) 0.24302(12) 0.65765(17) 0.0379(4) Uani d . 1
H H14 1.2728 0.2034 0.7366 0.046 Uiso calc R 1
C C15 1.12072(14) 0.20756(10) 0.53890(16) 0.0305(3) Uani d . 1
H H15 1.0990 0.1437 0.5376 0.037 Uiso calc R 1
N N 0.83419(11) 0.18114(8) 0.34084(13) 0.0264(2) Uani d . 1
O O 0.87652(11) 0.02811(8) 0.29883(14) 0.0436(3) Uani d . 1
Cl Cl1 0.77076(4) 0.01204(3) 0.59136(4) 0.03919(12) Uani d . 1
Cl Cl2 0.57445(4) 0.00267(2) 0.29337(4) 0.03877(12) Uani d . 1

loop_
_atom_site_aniso_label
_atom_site_aniso_U_11
_atom_site_aniso_U_22
_atom_site_aniso_U_33
_atom_site_aniso_U_12
_atom_site_aniso_U_13
_atom_site_aniso_U_23
C1 0.0271(7) 0.0296(7) 0.0291(7) -0.0042(5) 0.0066(6) -0.0071(6)
C2 0.0272(6) 0.0251(7) 0.0283(7) -0.0046(5) 0.0044(5) -0.0006(5)
C3 0.0236(6) 0.0261(6) 0.0243(6) -0.0017(5) 0.0032(5) 0.0003(5)
C4 0.0261(7) 0.0374(8) 0.0320(7) -0.0016(6) 0.0092(6) 0.0021(6)
C5 0.0300(7) 0.0419(9) 0.0344(8) 0.0082(6) 0.0100(6) -0.0003(6)
C6 0.0357(8) 0.0290(7) 0.0304(7) 0.0088(6) 0.0031(6) 0.0011(6)
C7 0.0323(7) 0.0251(7) 0.0269(7) -0.0017(5) 0.0059(6) 0.0025(5)
C8 0.0231(6) 0.0272(7) 0.0205(6) -0.0011(5) 0.0036(5) -0.0009(5)
C9 0.0304(7) 0.0376(8) 0.0260(7) -0.0071(6) 0.0115(6) -0.0027(6)
C10 0.0244(6) 0.0302(7) 0.0262(6) -0.0035(5) 0.0129(5) -0.0033(5)
C11 0.0340(8) 0.0300(7) 0.0414(8) -0.0037(6) 0.0129(6) 0.0027(6)
C12 0.0397(9) 0.0343(8) 0.0588(11) -0.0140(7) 0.0197(8) -0.0142(7)
C13 0.0266(7) 0.0573(10) 0.0403(9) -0.0072(7) 0.0104(6) -0.0191(8)
C14 0.0271(7) 0.0534(10) 0.0333(8) 0.0047(7) 0.0089(6) -0.0007(7)
C15 0.0303(7) 0.0283(7) 0.0354(7) 0.0005(5) 0.0138(6) -0.0014(6)
N 0.0251(6) 0.0272(6) 0.0278(6) -0.0052(4) 0.0089(5) -0.0048(5)
O 0.0453(6) 0.0340(6) 0.0566(7) -0.0010(5) 0.0231(6) -0.0132(5)
Cl1 0.0488(2) 0.0328(2) 0.0331(2) 0.00729(15) 0.00766(16) 0.00495(14)
Cl2 0.0370(2) 0.0331(2) 0.0417(2) -0.01408(14) 0.00464(16) -0.00475(15)

loop_
_atom_type_symbol
_atom_type_description
_atom_type_scat_dispersion_real
_atom_type_scat_dispersion_imag
_atom_type_scat_source
C C 0.0033 0.0016 'International Tables Vol C Tables 4.2.6.8 and 6.1.1.4'
H H 0.0000 0.0000 'International Tables Vol C Tables 4.2.6.8 and 6.1.1.4'
N N 0.0061 0.0033 'International Tables Vol C Tables 4.2.6.8 and 6.1.1.4'
O O 0.0106 0.0060 'International Tables Vol C Tables 4.2.6.8 and 6.1.1.4'
Cl Cl 0.1484 0.1585 'International Tables Vol C Tables 4.2.6.8 and 6.1.1.4'

loop_
_geom_angle_atom_site_label_1
_geom_angle_atom_site_label_2
_geom_angle_atom_site_label_3
_geom_angle
_geom_angle_publ_flag
O C1 N 127.78(13) ?
O C1 C2 125.98(13) ?
N C1 C2 106.23(11) yes
C3 C2 C1 103.98(11) yes
C3 C2 Cl2 114.13(10) ?
C1 C2 Cl2 109.70(9) ?
C3 C2 Cl1 111.92(9) ?
C1 C2 Cl1 107.79(9) ?
Cl2 C2 Cl1 109.04(7) ?
C4 C3 C8 120.99(13) ?
C4 C3 C2 131.50(13) ?
C8 C3 C2 107.49(11) yes
C3 C4 C5 118.07(13) ?
C3 C4 H4 121.0 ?
C5 C4 H4 121.0 ?
C6 C5 C4 120.52(14) ?
C6 C5 H5 119.7 ?
C4 C5 H5 119.7 ?
C5 C6 C7 121.79(14) ?
C5 C6 H6 119.1 ?
C7 C6 H6 119.1 ?
C8 C7 C6 117.22(13) ?
C8 C7 H7 121.4 ?
C6 C7 H7 121.4 ?
C7 C8 C3 121.40(12) ?
C7 C8 N 128.30(12) ?
C3 C8 N 110.30(11) yes
N C9 C10 112.05(11) ?
N C9 H9A 109.2 ?
C10 C9 H9A 109.2 ?
N C9 H9B 109.2 ?
C10 C9 H9B 109.2 ?
H9A C9 H9B 107.9 ?
C11 C10 C15 119.20(13) ?
C11 C10 C9 120.74(13) ?
C15 C10 C9 120.05(13) ?
C10 C11 C12 120.20(15) ?
C10 C11 H11 119.9 ?
C12 C11 H11 119.9 ?
C13 C12 C11 120.12(15) ?
C13 C12 H12 119.9 ?
C11 C12 H12 119.9 ?
C12 C13 C14 120.07(14) ?
C12 C13 H13 120.0 ?
C14 C13 H13 120.0 ?
C13 C14 C15 119.97(15) ?
C13 C14 H14 120.0 ?
C15 C14 H14 120.0 ?
C14 C15 C10 120.44(14) ?
C14 C15 H15 119.8 ?
C10 C15 H15 119.8 ?
C1 N C8 111.85(11) yes
C1 N C9 123.72(12) ?
C8 N C9 124.41(11) ?

loop_
_geom_bond_atom_site_label_1
_geom_bond_atom_site_label_2
_geom_bond_distance
_geom_bond_publ_flag
C1 O 1.2107(17) yes
C1 N 1.3637(18) yes
C1 C2 1.5555(19) yes
C2 C3 1.4945(19) yes
C2 Cl2 1.7811(13) ?
C2 Cl1 1.7888(14) ?
C3 C4 1.3837(19) ?
C3 C8 1.3966(18) yes
C4 C5 1.398(2) ?
C4 H4 0.9500 ?
C5 C6 1.384(2) ?
C5 H5 0.9500 ?
C6 C7 1.397(2) ?
C6 H6 0.9500 ?
C7 C8 1.3851(19) ?
C7 H7 0.9500 ?
C8 N 1.4109(17) yes
C9 N 1.4647(17) ?
C9 C10 1.5145(18) ?
C9 H9A 0.9900 ?
C9 H9B 0.9900 ?
C10 C11 1.388(2) ?
C10 C15 1.393(2) ?
C11 C12 1.394(2) ?
C11 H11 0.9500 ?
C12 C13 1.380(2) ?
C12 H12 0.9500 ?
C13 C14 1.384(2) ?
C13 H13 0.9500 ?
C14 C15 1.388(2) ?
C14 H14 0.9500 ?
C15 H15 0.9500 ?

loop_
_geom_hbond_atom_site_label_D
_geom_hbond_atom_site_label_H
_geom_hbond_atom_site_label_A
_geom_hbond_site_symmetry_A
_geom_hbond_distance_DH
_geom_hbond_distance_HA
_geom_hbond_distance_DA
_geom_hbond_angle_DHA
_geom_hbond_publ_flag
C11 H11 O 2_755 0.95 2.64 3.325(2) 129 yes
C9 H9B Cg 4_554 0.99 2.93 3.660(2) 132 yes
C6 H6 Cl2 2_655 0.95 2.98 3.4461(15) 112 yes
C13 H13 Cl1 2_756 0.95 3.01 3.4815(18) 112 yes

loop_
_geom_torsion_atom_site_label_1
_geom_torsion_atom_site_label_2
_geom_torsion_atom_site_label_3
_geom_torsion_atom_site_label_4
_geom_torsion
O C1 C2 C3 -176.71(14)
N C1 C2 C3 3.88(14)
O C1 C2 Cl2 -54.26(18)
N C1 C2 Cl2 126.33(10)
O C1 C2 Cl1 64.35(17)
N C1 C2 Cl1 -115.06(11)
C1 C2 C3 C4 178.48(14)
Cl2 C2 C3 C4 59.00(18)
Cl1 C2 C3 C4 -65.44(17)
C1 C2 C3 C8 -3.51(14)
Cl2 C2 C3 C8 -122.99(10)
Cl1 C2 C3 C8 112.57(11)
C8 C3 C4 C5 0.0(2)
C2 C3 C4 C5 177.77(14)
C3 C4 C5 C6 -0.5(2)
C4 C5 C6 C7 0.7(2)
C5 C6 C7 C8 -0.5(2)
C6 C7 C8 C3 0.00(19)
C6 C7 C8 N 180.00(12)
C4 C3 C8 C7 0.3(2)
C2 C3 C8 C7 -178.01(12)
C4 C3 C8 N -179.75(12)
C2 C3 C8 N 1.99(14)
N C9 C10 C11 -122.02(14)
N C9 C10 C15 59.29(17)
C15 C10 C11 C12 -0.3(2)
C9 C10 C11 C12 -178.97(13)
C10 C11 C12 C13 0.7(2)
C11 C12 C13 C14 -0.3(2)
C12 C13 C14 C15 -0.4(2)
C13 C14 C15 C10 0.8(2)
C11 C10 C15 C14 -0.4(2)
C9 C10 C15 C14 178.28(12)
O C1 N C8 177.71(14)
C2 C1 N C8 -2.90(15)
O C1 N C9 -3.7(2)
C2 C1 N C9 175.65(11)
C7 C8 N C1 -179.33(13)
C3 C8 N C1 0.67(15)
C7 C8 N C9 2.1(2)
C3 C8 N C9 -177.86(12)
C10 C9 N C1 -107.55(15)
C10 C9 N C8 70.82(17)

loop_
_cod_related_entry_id
_cod_related_entry_database
_cod_related_entry_code
1 ChemSpider 21133257
